data_7115031
loop_
_publ_author_name
'Barbour, Leonard J.'
'Atwood, Jerry L.'

_publ_section_title
;
 Non-covalent interactions exert extraordinary influence over conformation
 and properties of a well-known supramolecular building block
;
_journal_issue 19
_journal_name_full 'Chemical Communications'
_journal_page_first 2020
_journal_paper_doi 10.1039/b105182m
_journal_year 2001
_chemical_formula_sum 'C48 H40 N4 O16 S4'
_chemical_formula_weight 1057.08
_chemical_name_systematic
; 
? 
;
_space_group_IT_number 114
_symmetry_space_group_name_Hall 'P -4 2n'
_symmetry_space_group_name_H-M 'P -4 21 c'
_atom_sites_solution_hydrogens geom
_atom_sites_solution_primary direct
_atom_sites_solution_secondary difmap
_audit_creation_method SHELXL-97
_cell_angle_alpha 90.00
_cell_angle_beta 90.00
_cell_angle_gamma 90.00
_cell_formula_units_Z 2
_cell_length_a 11.8339(9)
_cell_length_b 11.8339(9)
_cell_length_c 14.9028(16)
_cell_measurement_temperature 173(2)
_cell_volume 2087.0(3)
_computing_structure_refinement 'SHELXL-97 (Sheldrick, 1997)'
_computing_structure_solution 'SHELXS-97 (Sheldrick, 1990)'
_diffrn_ambient_temperature 173(2)
_diffrn_measured_fraction_theta_full 0.998
_diffrn_measured_fraction_theta_max 0.998
_diffrn_radiation_monochromator graphite
_diffrn_radiation_source 'fine-focus sealed tube'
_diffrn_radiation_type MoK\a
_diffrn_radiation_wavelength 0.71073
_diffrn_reflns_av_R_equivalents 0.0379
_diffrn_reflns_av_sigmaI/netI 0.0249
_diffrn_reflns_limit_h_max 15
_diffrn_reflns_limit_h_min -8
_diffrn_reflns_limit_k_max 15
_diffrn_reflns_limit_k_min -14
_diffrn_reflns_limit_l_max 19
_diffrn_reflns_limit_l_min -17
_diffrn_reflns_number 12722
_diffrn_reflns_theta_full 27.11
_diffrn_reflns_theta_max 27.11
_diffrn_reflns_theta_min 2.20
_exptl_absorpt_coefficient_mu 0.317
_exptl_absorpt_correction_T_max 0.9250
_exptl_absorpt_correction_T_min 0.9110
_exptl_crystal_density_diffrn 1.682
_exptl_crystal_density_method 'not measured'
_exptl_crystal_F_000 1096
_exptl_crystal_size_max 0.30
_exptl_crystal_size_mid 0.25
_exptl_crystal_size_min 0.25
_refine_diff_density_max 0.674
_refine_diff_density_min -0.212
_refine_diff_density_rms 0.085
_refine_ls_abs_structure_details 'Flack H D (1983), Acta Cryst. A39, 876-881'
_refine_ls_abs_structure_Flack 0.06(10)
_refine_ls_extinction_method none
_refine_ls_goodness_of_fit_ref 1.077
_refine_ls_hydrogen_treatment mixed
_refine_ls_matrix_type full
_refine_ls_number_parameters 164
_refine_ls_number_reflns 2302
_refine_ls_number_restraints 0
_refine_ls_restrained_S_all 1.077
_refine_ls_R_factor_all 0.0480
_refine_ls_R_factor_gt 0.0437
_refine_ls_shift/su_max 0.002
_refine_ls_shift/su_mean 0.000
_refine_ls_structure_factor_coef Fsqd
_refine_ls_weighting_details 'calc w=1/[\s^2^(Fo^2^)+(0.0723P)^2^+0.8113P] where P=(Fo^2^+2Fc^2^)/3'
_refine_ls_weighting_scheme calc
_refine_ls_wR_factor_gt 0.1128
_refine_ls_wR_factor_ref 0.1153
_reflns_number_gt 2131
_reflns_number_total 2302
_reflns_threshold_expression >2sigma(I)
_cod_data_source_file b105182m.txt
_cod_data_source_block d:\xray\recent\c4s1-3~1\sad
_cod_database_code 7115031

loop_
_symmetry_equiv_pos_as_xyz
'x, y, z'
'y, -x, -z'
'-x, -y, z'
'-y, x, -z'
'x+1/2, -y+1/2, -z+1/2'
'-x+1/2, y+1/2, -z+1/2'
'-y+1/2, -x+1/2, z+1/2'
'y+1/2, x+1/2, z+1/2'

loop_
_atom_site_label
_atom_site_type_symbol
_atom_site_fract_x
_atom_site_fract_y
_atom_site_fract_z
_atom_site_U_iso_or_equiv
_atom_site_adp_type
_atom_site_occupancy
_atom_site_symmetry_multiplicity
_atom_site_calc_flag
_atom_site_refinement_flags
S1 S 0.54881(5) 0.27002(6) 0.81094(5) 0.02219(18) Uani 1 1 d .
O1 O 0.55289(17) 0.26307(16) 0.41492(12) 0.0252(4) Uani 1 1 d .
C3 C 0.4494(2) 0.2635(2) 0.64463(17) 0.0197(5) Uani 1 1 d .
H3 H 0.3807 0.2519 0.6764 0.024 Uiso 1 1 calc R
C4 C 0.5491(2) 0.2814(2) 0.69192(17) 0.0201(5) Uani 1 1 d .
C1 C 0.5522(2) 0.2779(2) 0.50648(17) 0.0192(5) Uani 1 1 d .
O3 O 0.46974(19) 0.1822(2) 0.83414(14) 0.0354(5) Uani 1 1 d .
N3A N 0.7939(2) 0.0436(2) 0.63167(18) 0.0310(6) Uani 1 1 d .
H3A H 0.8671 0.0568 0.6323 0.037 Uiso 1 1 calc R
C5 C 0.6485(2) 0.3049(2) 0.64680(17) 0.0197(5) Uani 1 1 d .
H5 H 0.7156 0.3193 0.6798 0.024 Uiso 1 1 calc R
O4 O 0.66285(17) 0.24456(17) 0.83494(13) 0.0295(5) Uani 1 1 d .
O2 O 0.51452(19) 0.38024(18) 0.84718(14) 0.0331(5) Uani 1 1 d .
C2 C 0.4491(2) 0.2624(2) 0.55094(16) 0.0181(5) Uani 1 1 d .
C7 C 0.7575(2) 0.3420(2) 0.50344(17) 0.0197(5) Uani 1 1 d .
H7A H 0.7809 0.2800 0.4628 0.024 Uiso 1 1 calc R
H7B H 0.8193 0.3550 0.5470 0.024 Uiso 1 1 calc R
C4A C 0.7409(3) 0.0232(3) 0.7079(2) 0.0311(7) Uani 1 1 d .
H4A H 0.7824 0.0214 0.7625 0.037 Uiso 1 1 calc R
C6 C 0.6509(2) 0.3077(2) 0.55329(17) 0.0190(5) Uani 1 1 d .
C2A C 0.7386(3) 0.0446(3) 0.5536(2) 0.0333(7) Uani 1 1 d .
H2A H 0.7790 0.0579 0.4996 0.040 Uiso 1 1 calc R
C1A C 0.6238(3) 0.0268(3) 0.5504(2) 0.0314(7) Uani 1 1 d .
H1A H 0.5857 0.0267 0.4943 0.038 Uiso 1 1 calc R
C6A C 0.5631(2) 0.0089(2) 0.62971(18) 0.0277(6) Uani 1 1 d .
C5A C 0.6254(3) 0.0042(3) 0.70912(19) 0.0288(6) Uani 1 1 d .
H5A H 0.5884 -0.0120 0.7642 0.035 Uiso 1 1 calc R
H1 H 0.6273 0.2360 0.3936 0.038(9) Uiso 1 1 d R

loop_
_atom_site_aniso_label
_atom_site_aniso_U_11
_atom_site_aniso_U_22
_atom_site_aniso_U_33
_atom_site_aniso_U_23
_atom_site_aniso_U_13
_atom_site_aniso_U_12
S1 0.0244(3) 0.0279(3) 0.0143(3) 0.0022(3) -0.0003(3) -0.0016(3)
O1 0.0280(10) 0.0331(10) 0.0143(9) -0.0002(8) 0.0004(7) 0.0024(9)
C3 0.0204(12) 0.0207(11) 0.0180(12) 0.0041(10) -0.0003(10) 0.0020(12)
C4 0.0254(12) 0.0214(12) 0.0136(11) 0.0014(10) -0.0007(10) 0.0029(11)
C1 0.0245(13) 0.0175(12) 0.0155(11) 0.0019(9) 0.0003(10) 0.0027(12)
O3 0.0430(13) 0.0442(12) 0.0190(10) 0.0037(9) 0.0009(9) -0.0140(11)
N3A 0.0345(14) 0.0287(12) 0.0299(14) 0.0009(11) -0.0010(10) 0.0054(11)
C5 0.0205(12) 0.0207(12) 0.0181(12) 0.0018(9) -0.0016(10) -0.0010(10)
O4 0.0338(11) 0.0356(12) 0.0192(9) 0.0063(8) 0.0027(8) 0.0032(9)
O2 0.0375(12) 0.0364(12) 0.0253(10) -0.0042(9) 0.0028(9) 0.0013(9)
C2 0.0193(11) 0.0179(11) 0.0171(12) 0.0004(9) -0.0027(9) -0.0002(11)
C7 0.0195(13) 0.0196(12) 0.0201(12) 0.0030(10) 0.0015(10) 0.0010(10)
C4A 0.0408(17) 0.0264(15) 0.0262(15) 0.0009(11) -0.0046(12) 0.0039(13)
C6 0.0199(12) 0.0178(12) 0.0194(12) 0.0032(9) 0.0015(10) 0.0013(10)
C2A 0.0389(17) 0.0373(16) 0.0236(14) -0.0005(13) 0.0026(12) 0.0059(14)
C1A 0.0404(17) 0.0323(17) 0.0216(14) -0.0012(11) -0.0011(12) 0.0003(13)
C6A 0.0370(16) 0.0224(13) 0.0236(14) -0.0028(11) 0.0022(12) 0.0014(12)
C5A 0.0388(16) 0.0254(14) 0.0221(14) 0.0008(11) -0.0007(11) -0.0018(12)

loop_
_atom_type_symbol
_atom_type_description
_atom_type_scat_dispersion_real
_atom_type_scat_dispersion_imag
_atom_type_scat_source
C C 0.0033 0.0016 'International Tables Vol C Tables 4.2.6.8 and 6.1.1.4'
H H 0.0000 0.0000 'International Tables Vol C Tables 4.2.6.8 and 6.1.1.4'
O O 0.0106 0.0060 'International Tables Vol C Tables 4.2.6.8 and 6.1.1.4'
S S 0.1246 0.1234 'International Tables Vol C Tables 4.2.6.8 and 6.1.1.4'
N N 0.0061 0.0033 'International Tables Vol C Tables 4.2.6.8 and 6.1.1.4'

loop_
_geom_angle_atom_site_label_1
_geom_angle_atom_site_label_2
_geom_angle_atom_site_label_3
_geom_angle
_geom_angle_site_symmetry_3
O4 S1 O3 113.67(13) .
O4 S1 O2 110.87(13) .
O3 S1 O2 111.89(13) .
O4 S1 C4 105.31(12) .
O3 S1 C4 107.17(12) .
O2 S1 C4 107.45(12) .
C4 C3 C2 120.7(2) .
C5 C4 C3 120.4(2) .
C5 C4 S1 120.1(2) .
C3 C4 S1 119.5(2) .
O1 C1 C2 117.2(2) .
O1 C1 C6 121.3(2) .
C2 C1 C6 121.5(2) .
C4A N3A C2A 121.3(3) .
C4 C5 C6 120.6(2) .
C3 C2 C1 118.0(2) .
C3 C2 C7 122.4(2) 2_566
C1 C2 C7 119.6(2) 2_566
C6 C7 C2 110.7(2) 4_656
N3A C4A C5A 120.6(3) .
C5 C6 C1 118.2(2) .
C5 C6 C7 120.8(2) .
C1 C6 C7 121.0(2) .
N3A C2A C1A 120.9(3) .
C2A C1A C6A 120.1(3) .
C5A C6A C1A 116.8(3) .
C5A C6A C6A 121.18(18) 3_655
C1A C6A C6A 121.97(18) 3_655
C4A C5A C6A 120.3(3) .

loop_
_geom_bond_atom_site_label_1
_geom_bond_atom_site_label_2
_geom_bond_distance
_geom_bond_site_symmetry_2
S1 O4 1.428(2) .
S1 O3 1.440(2) .
S1 O2 1.469(2) .
S1 C4 1.779(3) .
O1 C1 1.376(3) .
C3 C4 1.391(4) .
C3 C2 1.396(3) .
C4 C5 1.383(4) .
C1 C2 1.400(4) .
C1 C6 1.406(4) .
N3A C4A 1.320(4) .
N3A C2A 1.335(4) .
C5 C6 1.394(3) .
C2 C7 1.523(3) 2_566
C7 C6 1.519(3) .
C7 C2 1.523(3) 4_656
C4A C5A 1.386(4) .
C2A C1A 1.376(5) .
C1A C6A 1.399(4) .
C6A C5A 1.395(4) .
C6A C6A 1.507(6) 3_655
